data_7014340
loop_
_publ_author_name
'Zhao, Xiao-Qing'
'Cui, Ping'
'Zhao, Bin'
'Shi, Wei'
'Cheng, Peng'

_publ_section_title
;
 Investigation on structures, luminescent and magnetic properties of
 Ln(III)-M (M = Fe(II)(HS), Co(II)) coordination polymers.
;
_journal_issue 4
_journal_name_full 'Dalton transactions (Cambridge, England : 2003)'
_journal_page_first 805
_journal_page_last 819
_journal_paper_doi 10.1039/c0dt00516a
_journal_volume 40
_journal_year 2011
_chemical_formula_sum 'C42 H42 Co3 N6 O36 Tb2'
_chemical_formula_weight 1701.45
_chemical_name_systematic
;
?
;
_space_group_IT_number 192
_symmetry_cell_setting hexagonal
_symmetry_space_group_name_Hall '-P 6 2c'
_symmetry_space_group_name_H-M 'P 6/m c c'
_atom_sites_solution_hydrogens geom
_atom_sites_solution_primary direct
_atom_sites_solution_secondary difmap
_audit_creation_method SHELXL-97
_cell_angle_alpha 90.00
_cell_angle_beta 90.00
_cell_angle_gamma 120.00
_cell_formula_units_Z 2
_cell_length_a 15.288(4)
_cell_length_b 15.288(4)
_cell_length_c 15.571(9)
_cell_measurement_reflns_used 3446
_cell_measurement_temperature 294(2)
_cell_measurement_theta_max 26.12
_cell_measurement_theta_min 2.62
_cell_volume 3152(2)
_computing_cell_refinement 'Bruker SMART'
_computing_data_collection 'Bruker SMART'
_computing_data_reduction 'Bruker SAINT'
_computing_molecular_graphics 'Bruker SHELXTL'
_computing_publication_material 'Bruker SHELXTL'
_computing_structure_refinement 'SHELXL-97 (Sheldrick, 1997)'
_computing_structure_solution 'SHELXS-97 (Sheldrick, 1990)'
_diffrn_ambient_temperature 294(2)
_diffrn_measured_fraction_theta_full 0.995
_diffrn_measured_fraction_theta_max 0.995
_diffrn_measurement_device_type 'CCD area detector'
_diffrn_measurement_method 'phi and omega scans'
_diffrn_radiation_monochromator graphite
_diffrn_radiation_source 'fine-focus sealed tube'
_diffrn_radiation_type MoK\a
_diffrn_radiation_wavelength 0.71073
_diffrn_reflns_av_R_equivalents 0.0805
_diffrn_reflns_av_sigmaI/netI 0.0331
_diffrn_reflns_limit_h_max 19
_diffrn_reflns_limit_h_min -16
_diffrn_reflns_limit_k_max 8
_diffrn_reflns_limit_k_min -18
_diffrn_reflns_limit_l_max 19
_diffrn_reflns_limit_l_min -19
_diffrn_reflns_number 16034
_diffrn_reflns_theta_full 26.27
_diffrn_reflns_theta_max 26.27
_diffrn_reflns_theta_min 2.66
_exptl_absorpt_coefficient_mu 3.086
_exptl_absorpt_correction_T_max 1.000000
_exptl_absorpt_correction_T_min 0.613773
_exptl_absorpt_correction_type multi-scan
_exptl_absorpt_process_details SADABS
_exptl_crystal_colour red
_exptl_crystal_density_diffrn 1.793
_exptl_crystal_density_method 'not measured'
_exptl_crystal_description block
_exptl_crystal_F_000 1670
_exptl_crystal_size_max 0.20
_exptl_crystal_size_mid 0.10
_exptl_crystal_size_min 0.10
_refine_diff_density_max 0.847
_refine_diff_density_min -1.050
_refine_diff_density_rms 0.116
_refine_ls_extinction_method none
_refine_ls_goodness_of_fit_ref 1.071
_refine_ls_hydrogen_treatment constr
_refine_ls_matrix_type full
_refine_ls_number_parameters 74
_refine_ls_number_reflns 1111
_refine_ls_number_restraints 0
_refine_ls_restrained_S_all 1.071
_refine_ls_R_factor_all 0.0528
_refine_ls_R_factor_gt 0.0273
_refine_ls_shift/su_max 0.001
_refine_ls_shift/su_mean 0.000
_refine_ls_structure_factor_coef Fsqd
_refine_ls_weighting_details 'calc w=1/[\s^2^(Fo^2^)+(0.0292P)^2^+11.5169P] where P=(Fo^2^+2Fc^2^)/3'
_refine_ls_weighting_scheme calc
_refine_ls_wR_factor_gt 0.0658
_refine_ls_wR_factor_ref 0.0781
_reflns_number_gt 736
_reflns_number_total 1111
_reflns_threshold_expression >2sigma(I)
_cod_data_source_file C0DT00516A.TXT
_cod_data_source_block 15
_cod_depositor_comments
;
The following automatic conversions were performed:
'_symmetry_cell_setting' value 'Hexagonal' changed to 'hexagonal'
according to '/home/saulius/struct/CIF-dictionaries/cif_core.dic'
dictionary named 'cif_core.dic' version 2.4.1 from
2010-06-29.

'_exptl_absorpt_correction_type' value 'MULTI-SCAN' changed
to 'multi-scan' according to
'/home/saulius/struct/CIF-dictionaries/cif_core.dic' dictionary named
'cif_core.dic' version 2.4.1 from 2010-06-29.

Automatic conversion script
Id: cif_fix_enum 1555 2011-01-17 13:19:09Z saulius 
;
_cod_original_sg_symbol_H-M P6/mcc
_cod_database_code 7014340

loop_
_symmetry_equiv_pos_as_xyz
'x, y, z'
'-y, x-y, z'
'-x+y, -x, z'
'-x, -y, z'
'y, -x+y, z'
'x-y, x, z'
'y, x, -z+1/2'
'x-y, -y, -z+1/2'
'-x, -x+y, -z+1/2'
'-y, -x, -z+1/2'
'-x+y, y, -z+1/2'
'x, x-y, -z+1/2'
'-x, -y, -z'
'y, -x+y, -z'
'x-y, x, -z'
'x, y, -z'
'-y, x-y, -z'
'-x+y, -x, -z'
'-y, -x, z-1/2'
'-x+y, y, z-1/2'
'x, x-y, z-1/2'
'y, x, z-1/2'
'x-y, -y, z-1/2'
'-x, -x+y, z-1/2'

loop_
_atom_site_label
_atom_site_type_symbol
_atom_site_fract_x
_atom_site_fract_y
_atom_site_fract_z
_atom_site_U_iso_or_equiv
_atom_site_adp_type
_atom_site_occupancy
_atom_site_symmetry_multiplicity
_atom_site_calc_flag
_atom_site_refinement_flags
_atom_site_disorder_assembly
_atom_site_disorder_group
Tb1 Tb 0.6667 0.3333 0.2500 0.01604(16) Uani 1 6 d S . .
Co1 Co 0.5000 0.0000 0.0000 0.0165(2) Uani 1 4 d S . .
O1 O 0.5871(2) 0.1983(2) 0.14337(19) 0.0276(8) Uani 1 1 d . . .
O2 O 0.4471(3) 0.0605(3) 0.0924(2) 0.0353(9) Uani 1 1 d . . .
O3 O 0.6483(3) 0.1350(4) 0.0000 0.0277(11) Uani 1 2 d S . .
H3A H 0.6601 0.1842 0.0327 0.033 Uiso 0.50 1 d PR . .
H3B H 0.6946 0.1386 -0.0327 0.033 Uiso 0.50 1 d PR . .
N1 N 0.4776(4) 0.23878(18) 0.2500 0.0198(10) Uani 1 2 d S . .
C1 C 0.4912(4) 0.1371(4) 0.1387(3) 0.0254(11) Uani 1 1 d . . .
C2 C 0.4261(4) 0.1610(3) 0.1962(3) 0.0243(10) Uani 1 1 d . . .
C3 C 0.3211(4) 0.1071(4) 0.1935(4) 0.0363(13) Uani 1 1 d . . .
H3 H 0.2870 0.0542 0.1549 0.044 Uiso 1 1 calc R . .
C4 C 0.2689(5) 0.1345(3) 0.2500 0.0439(19) Uani 1 2 d S . .
H4 H 0.1987 0.0993 0.2500 0.053 Uiso 1 2 calc SR . .
O4 O 0.7888(10) 0.0520(12) 0.0000 0.179(6) Uani 1 2 d S . .

loop_
_atom_site_aniso_label
_atom_site_aniso_U_11
_atom_site_aniso_U_22
_atom_site_aniso_U_33
_atom_site_aniso_U_23
_atom_site_aniso_U_13
_atom_site_aniso_U_12
Tb1 0.01745(19) 0.01745(19) 0.0132(2) 0.000 0.000 0.00873(10)
Co1 0.0219(7) 0.0141(5) 0.0130(5) 0.000 0.000 0.0086(6)
O1 0.028(2) 0.0285(17) 0.0231(15) -0.0091(13) 0.0016(15) 0.0115(16)
O2 0.033(2) 0.029(2) 0.035(2) -0.0171(17) 0.0019(17) 0.0092(17)
O3 0.025(3) 0.028(3) 0.028(3) 0.000 0.000 0.011(2)
N1 0.021(2) 0.0206(18) 0.018(2) -0.003(3) 0.000 0.0107(12)
C1 0.032(3) 0.029(3) 0.017(2) -0.002(2) 0.001(2) 0.018(2)
C2 0.025(3) 0.021(2) 0.025(2) -0.004(2) 0.001(2) 0.011(2)
C3 0.025(3) 0.035(3) 0.044(3) -0.016(3) -0.004(3) 0.011(2)
C4 0.018(3) 0.038(3) 0.069(5) -0.017(5) 0.000 0.0088(16)
O4 0.186(12) 0.310(18) 0.104(8) 0.000 0.000 0.172(13)

loop_
_atom_type_symbol
_atom_type_description
_atom_type_scat_dispersion_real
_atom_type_scat_dispersion_imag
_atom_type_scat_source
C C 0.0033 0.0016 'International Tables Vol C Tables 4.2.6.8 and 6.1.1.4'
H H 0.0000 0.0000 'International Tables Vol C Tables 4.2.6.8 and 6.1.1.4'
N N 0.0061 0.0033 'International Tables Vol C Tables 4.2.6.8 and 6.1.1.4'
O O 0.0106 0.0060 'International Tables Vol C Tables 4.2.6.8 and 6.1.1.4'
Co Co 0.3494 0.9721 'International Tables Vol C Tables 4.2.6.8 and 6.1.1.4'
Tb Tb -0.1723 4.1537 'International Tables Vol C Tables 4.2.6.8 and 6.1.1.4'

loop_
_geom_angle_atom_site_label_1
_geom_angle_atom_site_label_2
_geom_angle_atom_site_label_3
_geom_angle
_geom_angle_site_symmetry_1
_geom_angle_site_symmetry_3
_geom_angle_publ_flag
O1 Tb1 O1 145.03(16) . 10_665 ?
O1 Tb1 O1 86.09(15) . 11_655 ?
O1 Tb1 O1 79.02(12) 10_665 11_655 ?
O1 Tb1 O1 79.02(12) . 2_655 ?
O1 Tb1 O1 86.09(15) 10_665 2_655 ?
O1 Tb1 O1 129.02(16) 11_655 2_655 ?
O1 Tb1 O1 129.02(16) . 12 ?
O1 Tb1 O1 79.02(12) 10_665 12 ?
O1 Tb1 O1 79.02(12) 11_655 12 ?
O1 Tb1 O1 145.03(16) 2_655 12 ?
O1 Tb1 O1 79.02(12) . 3_665 ?
O1 Tb1 O1 129.02(16) 10_665 3_665 ?
O1 Tb1 O1 145.03(16) 11_655 3_665 ?
O1 Tb1 O1 79.02(12) 2_655 3_665 ?
O1 Tb1 O1 86.09(15) 12 3_665 ?
O1 Tb1 N1 72.52(8) . 2_655 ?
O1 Tb1 N1 72.52(8) 10_665 2_655 ?
O1 Tb1 N1 64.51(8) 11_655 2_655 ?
O1 Tb1 N1 64.51(8) 2_655 2_655 ?
O1 Tb1 N1 136.95(8) 12 2_655 ?
O1 Tb1 N1 136.95(8) 3_665 2_655 ?
O1 Tb1 N1 136.95(8) . 3_665 ?
O1 Tb1 N1 64.51(8) 10_665 3_665 ?
O1 Tb1 N1 136.95(8) 11_655 3_665 ?
O1 Tb1 N1 72.52(8) 2_655 3_665 ?
O1 Tb1 N1 72.52(8) 12 3_665 ?
O1 Tb1 N1 64.51(8) 3_665 3_665 ?
N1 Tb1 N1 120.0 2_655 3_665 ?
O1 Tb1 N1 64.51(8) . . ?
O1 Tb1 N1 136.95(8) 10_665 . ?
O1 Tb1 N1 72.52(8) 11_655 . ?
O1 Tb1 N1 136.95(8) 2_655 . ?
O1 Tb1 N1 64.51(8) 12 . ?
O1 Tb1 N1 72.52(8) 3_665 . ?
N1 Tb1 N1 120.0 2_655 . ?
N1 Tb1 N1 120.0 3_665 . ?
O2 Co1 O2 92.5(2) 13_655 16 ?
O2 Co1 O2 87.5(2) 13_655 4_655 ?
O2 Co1 O2 180.0(2) 16 4_655 ?
O2 Co1 O2 180.0(2) 13_655 . ?
O2 Co1 O2 87.5(2) 16 . ?
O2 Co1 O2 92.5(2) 4_655 . ?
O2 Co1 O3 91.76(13) 13_655 13_655 ?
O2 Co1 O3 88.24(13) 16 13_655 ?
O2 Co1 O3 91.76(13) 4_655 13_655 ?
O2 Co1 O3 88.24(13) . 13_655 ?
O2 Co1 O3 88.24(13) 13_655 . ?
O2 Co1 O3 91.76(13) 16 . ?
O2 Co1 O3 88.24(13) 4_655 . ?
O2 Co1 O3 91.76(13) . . ?
O3 Co1 O3 180.0(4) 13_655 . ?
C1 O1 Tb1 123.8(3) . . ?
C1 O2 Co1 132.0(3) . . ?
Co1 O3 H3A 120.0 . . ?
Co1 O3 H3B 120.1 . . ?
H3A O3 H3B 120.0 . . ?
C2 N1 C2 119.0(5) . 12 ?
C2 N1 Tb1 120.5(3) . . ?
C2 N1 Tb1 120.5(3) 12 . ?
O2 C1 O1 126.9(4) . . ?
O2 C1 C2 117.1(4) . . ?
O1 C1 C2 116.0(4) . . ?
N1 C2 C3 122.4(5) . . ?
N1 C2 C1 114.7(4) . . ?
C3 C2 C1 122.9(4) . . ?
C4 C3 C2 118.0(5) . . ?
C4 C3 H3 121.0 . . ?
C2 C3 H3 121.0 . . ?
C3 C4 C3 120.2(7) . 12 ?
C3 C4 H4 119.9 . . ?
C3 C4 H4 119.9 12 . ?

loop_
_geom_bond_atom_site_label_1
_geom_bond_atom_site_label_2
_geom_bond_distance
_geom_bond_site_symmetry_2
_geom_bond_publ_flag
Tb1 O1 2.447(3) . ?
Tb1 O1 2.447(3) 10_665 ?
Tb1 O1 2.447(3) 11_655 ?
Tb1 O1 2.447(3) 2_655 ?
Tb1 O1 2.447(3) 12 ?
Tb1 O1 2.447(3) 3_665 ?
Tb1 N1 2.504(5) 2_655 ?
Tb1 N1 2.504(5) 3_665 ?
Tb1 N1 2.504(5) . ?
Co1 O2 2.080(3) 13_655 ?
Co1 O2 2.080(3) 16 ?
Co1 O2 2.080(3) 4_655 ?
Co1 O2 2.080(3) . ?
Co1 O3 2.173(5) 13_655 ?
Co1 O3 2.173(5) . ?
O1 C1 1.288(6) . ?
O2 C1 1.247(6) . ?
O3 H3A 0.8500 . ?
O3 H3B 0.8500 . ?
N1 C2 1.342(5) . ?
N1 C2 1.342(5) 12 ?
C1 C2 1.514(6) . ?
C2 C3 1.390(6) . ?
C3 C4 1.386(6) . ?
C3 H3 0.9300 . ?
C4 C3 1.386(6) 12 ?
C4 H4 0.9300 . ?

loop_
_geom_torsion_atom_site_label_1
_geom_torsion_atom_site_label_2
_geom_torsion_atom_site_label_3
_geom_torsion_atom_site_label_4
_geom_torsion
_geom_torsion_site_symmetry_1
_geom_torsion_site_symmetry_2
_geom_torsion_site_symmetry_3
_geom_torsion_site_symmetry_4
_geom_torsion_publ_flag
O1 Tb1 O1 C1 131.4(4) 10_665 . . . ?
O1 Tb1 O1 C1 66.9(3) 11_655 . . . ?
O1 Tb1 O1 C1 -162.1(4) 2_655 . . . ?
O1 Tb1 O1 C1 -5.6(3) 12 . . . ?
O1 Tb1 O1 C1 -81.3(4) 3_665 . . . ?
N1 Tb1 O1 C1 131.4(4) 2_655 . . . ?
N1 Tb1 O1 C1 -113.1(3) 3_665 . . . ?
N1 Tb1 O1 C1 -5.6(3) . . . . ?
O2 Co1 O2 C1 -144.7(4) 13_655 . . . ?
O2 Co1 O2 C1 -102.4(5) 16 . . . ?
O2 Co1 O2 C1 77.6(5) 4_655 . . . ?
O3 Co1 O2 C1 169.3(5) 13_655 . . . ?
O3 Co1 O2 C1 -10.7(5) . . . . ?
O1 Tb1 N1 C2 2.3(2) . . . . ?
O1 Tb1 N1 C2 -142.8(3) 10_665 . . . ?
O1 Tb1 N1 C2 -91.8(3) 11_655 . . . ?
O1 Tb1 N1 C2 37.2(3) 2_655 . . . ?
O1 Tb1 N1 C2 -177.7(2) 12 . . . ?
O1 Tb1 N1 C2 88.2(3) 3_665 . . . ?
N1 Tb1 N1 C2 -46.5(2) 2_655 . . . ?
N1 Tb1 N1 C2 133.5(2) 3_665 . . . ?
O1 Tb1 N1 C2 -177.7(2) . . . 12 ?
O1 Tb1 N1 C2 37.2(3) 10_665 . . 12 ?
O1 Tb1 N1 C2 88.2(3) 11_655 . . 12 ?
O1 Tb1 N1 C2 -142.8(3) 2_655 . . 12 ?
O1 Tb1 N1 C2 2.3(2) 12 . . 12 ?
O1 Tb1 N1 C2 -91.8(3) 3_665 . . 12 ?
N1 Tb1 N1 C2 133.5(2) 2_655 . . 12 ?
N1 Tb1 N1 C2 -46.5(2) 3_665 . . 12 ?
Co1 O2 C1 O1 -3.8(8) . . . . ?
Co1 O2 C1 C2 176.7(3) . . . . ?
Tb1 O1 C1 O2 -171.7(4) . . . . ?
Tb1 O1 C1 C2 7.8(6) . . . . ?
C2 N1 C2 C3 0.7(4) 12 . . . ?
Tb1 N1 C2 C3 -179.3(4) . . . . ?
C2 N1 C2 C1 -179.6(5) 12 . . . ?
Tb1 N1 C2 C1 0.4(5) . . . . ?
O2 C1 C2 N1 174.5(4) . . . . ?
O1 C1 C2 N1 -5.1(6) . . . . ?
O2 C1 C2 C3 -5.8(8) . . . . ?
O1 C1 C2 C3 174.6(5) . . . . ?
N1 C2 C3 C4 -1.3(8) . . . . ?
C1 C2 C3 C4 179.0(4) . . . . ?
C2 C3 C4 C3 0.6(4) . . . 12 ?
